data_1554990
loop_
_publ_author_name
'Liu, Yan-Kai'
'Li, Zhi-Long'
'Li, Ji-Yao'
'Feng, Huan-Xi'
'Tong, Zhi-Ping'

_publ_section_title
;
 Open-close: an alternative strategy to \a-functionalization of lactone
 via enamine catalysis in one pot under mild conditions.
;
_journal_issue 8
_journal_name_full 'Organic letters'
_journal_page_first 2022
_journal_page_last 2025
_journal_paper_doi 10.1021/acs.orglett.5b00794
_journal_volume 17
_journal_year 2015
_chemical_absolute_configuration ad
_chemical_formula_sum 'C15 H13 N O4 S'
_chemical_formula_weight 303.32
_space_group_crystal_system orthorhombic
_space_group_IT_number 19
_space_group_name_Hall 'P 2ac 2ab'
_space_group_name_H-M_alt 'P 21 21 21'
_atom_sites_solution_hydrogens geom
_audit_creation_method SHELXL-2013
_cell_angle_alpha 90
_cell_angle_beta 90
_cell_angle_gamma 90
_cell_formula_units_Z 4
_cell_length_a 8.1609(13)
_cell_length_b 9.0398(14)
_cell_length_c 19.318(3)
_cell_measurement_reflns_used 9893
_cell_measurement_temperature 296(2)
_cell_measurement_theta_max 27.52
_cell_measurement_theta_min 3.09
_cell_volume 1425.1(4)
_computing_cell_refinement 'Bruker SAINT'
_computing_data_collection 'Bruker APEX2'
_computing_data_reduction 'Bruker SAINT'
_computing_molecular_graphics 'Bruker SHELXTL'
_computing_publication_material 'Bruker SHELXTL'
_computing_structure_refinement 'SHELXL-2013 (Sheldrick, 2013)'
_computing_structure_solution 'SHELXS-97 (Sheldrick 2008)'
_diffrn_ambient_temperature 296(2)
_diffrn_measured_fraction_theta_full 0.998
_diffrn_measured_fraction_theta_max 0.997
_diffrn_measurement_device_type 'Bruker APEX-II CCD'
_diffrn_measurement_method '\f and \w scans'
_diffrn_radiation_type MoK\a
_diffrn_radiation_wavelength 0.71073
_diffrn_reflns_av_R_equivalents 0.0276
_diffrn_reflns_av_unetI/netI 0.0165
_diffrn_reflns_Laue_measured_fraction_full 0.998
_diffrn_reflns_Laue_measured_fraction_max 0.997
_diffrn_reflns_limit_h_max 10
_diffrn_reflns_limit_h_min -10
_diffrn_reflns_limit_k_max 11
_diffrn_reflns_limit_k_min -11
_diffrn_reflns_limit_l_max 25
_diffrn_reflns_limit_l_min -25
_diffrn_reflns_number 20899
_diffrn_reflns_point_group_measured_fraction_full 0.999
_diffrn_reflns_point_group_measured_fraction_max 0.998
_diffrn_reflns_theta_full 25.242
_diffrn_reflns_theta_max 27.522
_diffrn_reflns_theta_min 3.086
_exptl_absorpt_coefficient_mu 0.242
_exptl_absorpt_correction_T_max 0.888
_exptl_absorpt_correction_T_min 0.875
_exptl_absorpt_correction_type multi-scan
_exptl_absorpt_process_details sadabs
_exptl_crystal_density_diffrn 1.414
_exptl_crystal_description block
_exptl_crystal_F_000 632
_exptl_crystal_size_max 0.553
_exptl_crystal_size_mid 0.512
_exptl_crystal_size_min 0.489
_refine_diff_density_max 1.119
_refine_diff_density_min -0.636
_refine_diff_density_rms 0.106
_refine_ls_abs_structure_details
; 
 Flack x determined using 1213 quotients [(I+)-(I-)]/[(I+)+(I-)] 
 (Parsons and Flack (2004), Acta Cryst. A60, s61). 
;
_refine_ls_abs_structure_Flack 0.09(2)
_refine_ls_extinction_method none
_refine_ls_goodness_of_fit_ref 1.080
_refine_ls_hydrogen_treatment constr
_refine_ls_matrix_type full
_refine_ls_number_parameters 184
_refine_ls_number_reflns 3278
_refine_ls_number_restraints 2
_refine_ls_restrained_S_all 1.080
_refine_ls_R_factor_all 0.0846
_refine_ls_R_factor_gt 0.0806
_refine_ls_shift/su_max 0.007
_refine_ls_shift/su_mean 0.001
_refine_ls_structure_factor_coef Fsqd
_refine_ls_weighting_details 'w=1/[\s^2^(Fo^2^)+(0.1598P)^2^+0.7521P] where P=(Fo^2^+2Fc^2^)/3'
_refine_ls_weighting_scheme calc
_refine_ls_wR_factor_gt 0.2376
_refine_ls_wR_factor_ref 0.2429
_reflns_Friedel_coverage 0.730
_reflns_Friedel_fraction_full 1.000
_reflns_Friedel_fraction_max 0.999
_reflns_number_gt 3048
_reflns_number_total 3278
_reflns_threshold_expression 'I > 2\s(I)'
_cod_data_source_file ol5b00794_si_002.cif
_cod_data_source_block 1SAD
_cod_original_cell_volume 1425.2(4)
_cod_database_code 1554990
_shelx_space_group_comment
; 
The symmetry employed for this shelxl refinement is uniquely defined 
by the following loop, which should always be used as a source of 
symmetry information in preference to the above space-group names. 
They are only intended as comments. 
;
_shelx_estimated_absorpt_t_min 0.878
_shelx_estimated_absorpt_t_max 0.891
_shelxl_version_number 2013-4

loop_
_space_group_symop_operation_xyz
'x, y, z'
'-x+1/2, -y, z+1/2'
'-x, y+1/2, -z+1/2'
'x+1/2, -y+1/2, -z'

loop_
_atom_site_label
_atom_site_type_symbol
_atom_site_fract_x
_atom_site_fract_y
_atom_site_fract_z
_atom_site_U_iso_or_equiv
_atom_site_adp_type
_atom_site_occupancy
_atom_site_site_symmetry_order
_atom_site_calc_flag
_atom_site_refinement_flags_posn
_atom_site_refinement_flags_adp
S1 S 0.0914(3) 0.8536(2) 0.12498(11) 0.0821(6) Uani 1 1 d . U
O1 O 0.2359(5) 0.5119(4) -0.05622(15) 0.0503(8) Uani 1 1 d . .
O2 O 0.2204(6) 0.7370(4) -0.01794(17) 0.0578(10) Uani 1 1 d . .
O3 O 0.5739(11) 0.7519(9) 0.2684(2) 0.113(2) Uani 1 1 d . .
O4 O 0.5084(10) 0.9092(6) 0.1908(3) 0.099(2) Uani 1 1 d . .
N1 N 0.5272(6) 0.7833(7) 0.2110(2) 0.0627(13) Uani 1 1 d . .
C6 C 0.3293(5) 0.3087(5) 0.0159(2) 0.0419(9) Uani 1 1 d . .
C1 C 0.2875(6) 0.3653(5) -0.0484(2) 0.0449(10) Uani 1 1 d . .
C2 C 0.2828(9) 0.2787(7) -0.1079(3) 0.0647(15) Uani 1 1 d . .
H2 H 0.2517 0.3186 -0.1503 0.078 Uiso 1 1 calc R U
C5 C 0.3686(7) 0.1609(6) 0.0190(4) 0.0622(14) Uani 1 1 d . .
H5 H 0.3969 0.1206 0.0617 0.075 Uiso 1 1 calc R U
C4 C 0.3679(9) 0.0706(7) -0.0378(5) 0.078(2) Uani 1 1 d . .
H4 H 0.3947 -0.0291 -0.0339 0.093 Uiso 1 1 calc R U
C3 C 0.3257(9) 0.1319(8) -0.1020(4) 0.081(2) Uani 1 1 d . .
H3 H 0.3266 0.0725 -0.1413 0.097 Uiso 1 1 calc R U
C8 C 0.3761(5) 0.5672(4) 0.0525(2) 0.0360(8) Uani 1 1 d . .
H8 H 0.4889 0.5601 0.0354 0.043 Uiso 1 1 calc R U
C9 C 0.2711(6) 0.6152(5) -0.0079(2) 0.0422(9) Uani 1 1 d . .
C7 C 0.3263(6) 0.4119(5) 0.0765(2) 0.0428(10) Uani 1 1 d . .
H7A H 0.4017 0.3774 0.1118 0.051 Uiso 1 1 calc R U
H7B H 0.2172 0.4147 0.0963 0.051 Uiso 1 1 calc R U
C10 C 0.3743(6) 0.6889(5) 0.1088(2) 0.0404(9) Uani 1 1 d . .
H10 H 0.3991 0.7827 0.0857 0.048 Uiso 1 1 calc R U
C12 C 0.1447(6) 0.6099(7) 0.2035(3) 0.0571(10) Uani 1 1 d . U
H12 H 0.1904 0.5255 0.2231 0.069 Uiso 1 1 calc R U
C11 C 0.2136(6) 0.7083(5) 0.1454(2) 0.0439(9) Uani 1 1 d . U
C13 C -0.0123(6) 0.6828(7) 0.2204(3) 0.0571(10) Uani 1 1 d . U
H13 H -0.0813 0.6455 0.2545 0.069 Uiso 1 1 calc R U
C14 C -0.0509(8) 0.8037(8) 0.1849(4) 0.0706(17) Uani 1 1 d . .
H14 H -0.1472 0.8564 0.1921 0.085 Uiso 1 1 calc R U
C15 C 0.5131(6) 0.6592(6) 0.1598(2) 0.0459(10) Uani 1 1 d . .
H15A H 0.4922 0.5673 0.1842 0.055 Uiso 1 1 calc R U
H15B H 0.6155 0.6489 0.1348 0.055 Uiso 1 1 calc R U

loop_
_atom_site_aniso_label
_atom_site_aniso_U_11
_atom_site_aniso_U_22
_atom_site_aniso_U_33
_atom_site_aniso_U_23
_atom_site_aniso_U_13
_atom_site_aniso_U_12
S1 0.0782(11) 0.0853(12) 0.0827(12) 0.0016(9) 0.0070(9) 0.0264(9)
O1 0.070(2) 0.0484(17) 0.0329(14) 0.0002(12) -0.0120(14) -0.0029(16)
O2 0.086(3) 0.0425(17) 0.0454(18) 0.0055(14) -0.0073(18) 0.0137(18)
O3 0.155(6) 0.138(5) 0.047(2) -0.018(3) -0.019(3) -0.035(5)
O4 0.136(5) 0.067(3) 0.093(4) -0.035(3) 0.006(4) -0.020(3)
N1 0.056(2) 0.084(4) 0.048(2) -0.026(2) 0.0037(18) -0.019(2)
C6 0.0401(19) 0.038(2) 0.047(2) -0.0016(17) 0.0006(17) -0.0034(16)
C1 0.050(2) 0.045(2) 0.040(2) -0.0088(18) 0.0007(18) -0.006(2)
C2 0.075(4) 0.071(3) 0.048(3) -0.022(3) 0.006(2) -0.015(3)
C5 0.059(3) 0.040(2) 0.088(4) -0.003(3) -0.003(3) 0.000(2)
C4 0.064(4) 0.045(3) 0.124(6) -0.029(3) 0.004(4) -0.006(3)
C3 0.084(4) 0.065(4) 0.095(5) -0.041(4) 0.019(4) -0.020(3)
C8 0.045(2) 0.0330(18) 0.0301(16) 0.0017(14) -0.0010(15) -0.0002(16)
C9 0.056(2) 0.041(2) 0.0295(17) 0.0021(15) -0.0011(17) -0.0032(18)
C7 0.059(3) 0.0337(19) 0.0359(19) 0.0040(15) -0.0048(18) -0.0023(18)
C10 0.051(2) 0.037(2) 0.0336(17) -0.0022(15) 0.0011(16) -0.0007(17)
C12 0.0485(18) 0.081(3) 0.0416(17) -0.0128(17) 0.0091(14) 0.0084(18)
C11 0.047(2) 0.047(2) 0.0374(18) -0.0078(17) -0.0005(17) 0.0034(19)
C13 0.0485(18) 0.081(3) 0.0416(17) -0.0128(17) 0.0091(14) 0.0084(18)
C14 0.056(3) 0.085(4) 0.071(4) -0.023(3) 0.004(3) 0.016(3)
C15 0.047(2) 0.052(2) 0.038(2) -0.0088(18) -0.0024(17) -0.005(2)

loop_
_atom_type_symbol
_atom_type_description
_atom_type_scat_dispersion_real
_atom_type_scat_dispersion_imag
_atom_type_scat_source
C C 0.0033 0.0016 'International Tables Vol C Tables 4.2.6.8 and 6.1.1.4'
H H 0.0000 0.0000 'International Tables Vol C Tables 4.2.6.8 and 6.1.1.4'
N N 0.0061 0.0033 'International Tables Vol C Tables 4.2.6.8 and 6.1.1.4'
O O 0.0106 0.0060 'International Tables Vol C Tables 4.2.6.8 and 6.1.1.4'
S S 0.1246 0.1234 'International Tables Vol C Tables 4.2.6.8 and 6.1.1.4'

loop_
_geom_angle_atom_site_label_1
_geom_angle_atom_site_label_2
_geom_angle_atom_site_label_3
_geom_angle
C11 S1 C14 92.2(3)
C9 O1 C1 121.0(4)
O4 N1 C15 118.7(5)
C5 C6 C1 117.1(5)
C5 C6 C7 125.0(5)
C1 C6 C7 117.8(4)
C6 C1 C2 122.6(5)
C6 C1 O1 121.4(4)
C2 C1 O1 115.8(5)
C3 C2 C1 117.8(6)
C3 C2 H2 121.1
C1 C2 H2 121.1
C4 C5 C6 122.9(7)
C4 C5 H5 118.5
C6 C5 H5 118.5
C5 C4 C3 118.3(6)
C5 C4 H4 120.8
C3 C4 H4 120.8
C4 C3 C2 121.1(6)
C4 C3 H3 119.4
C2 C3 H3 119.4
C9 C8 C7 110.3(3)
C9 C8 C10 109.5(3)
C7 C8 C10 115.8(3)
C9 C8 H8 106.9
C7 C8 H8 106.9
C10 C8 H8 106.9
O2 C9 O1 116.9(4)
O2 C9 C8 126.0(4)
O1 C9 C8 117.1(4)
C6 C7 C8 109.2(3)
C6 C7 H7A 109.8
C8 C7 H7A 109.8
C6 C7 H7B 109.8
C8 C7 H7B 109.8
H7A C7 H7B 108.3
C11 C10 C15 111.4(3)
C11 C10 C8 115.0(4)
C15 C10 C8 108.8(4)
C11 C10 H10 107.1
C15 C10 H10 107.1
C8 C10 H10 107.1
C13 C12 C11 102.7(5)
C13 C12 H12 128.6
C11 C12 H12 128.6
C10 C11 C12 126.5(4)
C10 C11 S1 119.7(3)
C12 C11 S1 113.7(4)
C14 C13 C12 117.3(5)
C14 C13 H13 121.4
C12 C13 H13 121.4
C13 C14 S1 114.1(4)
C13 C14 H14 123.0
S1 C14 H14 123.0
N1 C15 C10 110.6(4)
N1 C15 H15A 109.5
C10 C15 H15A 109.5
N1 C15 H15B 109.5
C10 C15 H15B 109.5
H15A C15 H15B 108.1

loop_
_geom_bond_atom_site_label_1
_geom_bond_atom_site_label_2
_geom_bond_distance
S1 C11 1.695(5)
S1 C14 1.700(7)
O1 C9 1.351(5)
O1 C1 1.399(6)
O2 C9 1.192(6)
O4 N1 1.213(8)
N1 C15 1.500(6)
C6 C5 1.376(7)
C6 C1 1.385(6)
C6 C7 1.498(6)
C1 C2 1.392(7)
C2 C3 1.377(11)
C2 H2 0.9300
C5 C4 1.368(10)
C5 H5 0.9300
C4 C3 1.402(12)
C4 H4 0.9300
C3 H3 0.9300
C8 C9 1.512(6)
C8 C7 1.533(5)
C8 C10 1.547(5)
C8 H8 0.9800
C7 H7A 0.9700
C7 H7B 0.9700
C10 C11 1.500(6)
C10 C15 1.526(6)
C10 H10 0.9800
C12 C13 1.477(7)
C12 C11 1.539(7)
C12 H12 0.9300
C13 C14 1.328(10)
C13 H13 0.9300
C14 H14 0.9300
C15 H15A 0.9700
C15 H15B 0.9700

loop_
_geom_hbond_atom_site_label_D
_geom_hbond_atom_site_label_H
_geom_hbond_atom_site_label_A
_geom_hbond_distance_DH
_geom_hbond_distance_HA
_geom_hbond_distance_DA
_geom_hbond_angle_DHA
_geom_hbond_site_symmetry_A
C15 H15B O2 0.97 2.63 3.356(6) 132.2 4_565
C8 H8 O2 0.98 2.65 3.388(6) 131.8 4_565
C15 H15B O2 0.97 2.63 3.356(6) 132.2 4_565
C8 H8 O2 0.98 2.65 3.388(6) 131.8 4_565
C15 H15B O2 0.97 2.63 3.356(6) 132.2 4_565
C8 H8 O2 0.98 2.65 3.388(6) 131.8 4_565
C15 H15B O2 0.97 2.63 3.356(6) 132.2 4_565
C8 H8 O2 0.98 2.65 3.388(6) 131.8 4_565
C15 H15B O2 0.97 2.63 3.356(6) 132.2 4_565
C8 H8 O2 0.98 2.65 3.388(6) 131.8 4_565
C15 H15B O2 0.97 2.63 3.356(6) 132.2 4_565
C15 H15B O2 0.97 2.63 3.356(6) 132.2 4_565
C8 H8 O2 0.98 2.65 3.388(6) 131.8 4_565
C15 H15B O2 0.97 2.63 3.356(6) 132.2 4_565
C8 H8 O2 0.98 2.65 3.388(6) 131.8 4_565
C15 H15B O2 0.97 2.63 3.356(6) 132.2 4_565
C8 H8 O2 0.98 2.65 3.388(6) 131.8 4_565
C15 H15B O2 0.97 2.63 3.356(6) 132.2 4_565
C8 H8 O2 0.98 2.65 3.388(6) 131.8 4_565
C8 H8 O2 0.98 2.65 3.388(6) 131.8 4_565
C15 H15B O2 0.97 2.63 3.356(6) 132.2 4_565
C8 H8 O2 0.98 2.65 3.388(6) 131.8 4_565
C15 H15B O2 0.97 2.63 3.356(6) 132.2 4_565
C8 H8 O2 0.98 2.65 3.388(6) 131.8 4_565
C15 H15B O2 0.97 2.63 3.356(6) 132.2 4_565
C8 H8 O2 0.98 2.65 3.388(6) 131.8 4_565
C15 H15B O2 0.97 2.63 3.356(6) 132.2 4_565
C8 H8 O2 0.98 2.65 3.388(6) 131.8 4_565
C15 H15B O2 0.97 2.63 3.356(6) 132.2 4_565
C8 H8 O2 0.98 2.65 3.388(6) 131.8 4_565
C15 H15B O2 0.97 2.63 3.356(6) 132.2 4_565
C8 H8 O2 0.98 2.65 3.388(6) 131.8 4_565
C15 H15B O2 0.97 2.63 3.356(6) 132.2 4_565
C8 H8 O2 0.98 2.65 3.388(6) 131.8 4_565
C15 H15B O2 0.97 2.63 3.356(6) 132.2 4_565
C8 H8 O2 0.98 2.65 3.388(6) 131.8 4_565
C15 H15B O2 0.97 2.63 3.356(6) 132.2 4_565
C8 H8 O2 0.98 2.65 3.388(6) 131.8 4_565
C15 H15B O2 0.97 2.63 3.356(6) 132.2 4_565
C8 H8 O2 0.98 2.65 3.388(6) 131.8 4_565
C15 H15B O2 0.97 2.63 3.356(6) 132.2 4_565

loop_
_geom_torsion_atom_site_label_1
_geom_torsion_atom_site_label_2
_geom_torsion_atom_site_label_3
_geom_torsion_atom_site_label_4
_geom_torsion
C5 C6 C1 C2 0.7(7)
C7 C6 C1 C2 -178.6(5)
C5 C6 C1 O1 176.0(5)
C7 C6 C1 O1 -3.3(7)
C9 O1 C1 C6 20.6(7)
C9 O1 C1 C2 -163.8(5)
C6 C1 C2 C3 -1.6(9)
O1 C1 C2 C3 -177.2(6)
C1 C6 C5 C4 0.1(8)
C7 C6 C5 C4 179.3(5)
C6 C5 C4 C3 0.2(10)
C5 C4 C3 C2 -1.2(10)
C1 C2 C3 C4 1.9(10)
C1 O1 C9 O2 -178.8(5)
C1 O1 C9 C8 3.2(7)
C7 C8 C9 O2 142.1(5)
C10 C8 C9 O2 13.5(7)
C7 C8 C9 O1 -40.2(5)
C10 C8 C9 O1 -168.7(4)
C5 C6 C7 C8 147.5(5)
C1 C6 C7 C8 -33.3(6)
C9 C8 C7 C6 53.2(5)
C10 C8 C7 C6 178.2(4)
C9 C8 C10 C11 69.0(5)
C7 C8 C10 C11 -56.4(5)
C9 C8 C10 C15 -165.2(4)
C7 C8 C10 C15 69.3(5)
C15 C10 C11 C12 -46.0(6)
C8 C10 C11 C12 78.4(5)
C15 C10 C11 S1 132.1(4)
C8 C10 C11 S1 -103.5(4)
C13 C12 C11 C10 178.6(4)
C13 C12 C11 S1 0.4(5)
C14 S1 C11 C10 -178.8(4)
C14 S1 C11 C12 -0.4(4)
C11 C12 C13 C14 -0.2(6)
C12 C13 C14 S1 -0.1(7)
C11 S1 C14 C13 0.3(5)
O4 N1 C15 C10 -39.3(7)
C11 C10 C15 N1 -58.2(5)
C8 C10 C15 N1 174.0(4)
